data_7236636
loop_
_publ_author_name
'Bell, Jon G.'
'Morris, Samuel A.'
'Aidoudi, Farida'
'McCormick, Laura J.'
'Morris, Russell E.'
'Thomas, K. Mark'

_publ_section_title
;
 Physisorption-induced structural change directing carbon monoxide
 chemisorption and nitric oxide coordination on hemilabile porous metal
 organic&#x00A0;framework NaNi3(OH)(SIP)2(H2O)5&#x00B7;H2O (SIP =
 5-sulfoisophthalate)
;
_journal_issue 45
_journal_name_full 'Journal of Materials Chemistry A'
_journal_page_first 23577
_journal_paper_doi 10.1039/C7TA05910H
_journal_volume 5
_journal_year 2017
_chemical_formula_sum 'C16.3 H11 Na Ni3 O17.3 S2'
_chemical_formula_weight 746.89
_chemical_name_common 'CO loaded Nickel 5-sulphoisophthalate'
_space_group_crystal_system triclinic
_space_group_IT_number 2
_space_group_name_Hall '-P 1'
_space_group_name_H-M_alt 'P -1'
_atom_sites_solution_hydrogens mixed
_audit_creation_method SHELXL-2014/7
_audit_update_record
;
2017-05-30 deposited with the CCDC.
2017-10-23 downloaded from the CCDC.
;
_cell_angle_alpha 104.340(3)
_cell_angle_beta 91.715(3)
_cell_angle_gamma 110.678(3)
_cell_formula_units_Z 2
_cell_length_a 9.8418(16)
_cell_length_b 10.9891(18)
_cell_length_c 12.587(2)
_cell_measurement_reflns_used 3832
_cell_measurement_temperature 400(2)
_cell_measurement_theta_max 29.90
_cell_measurement_theta_min 2.43
_cell_volume 1223.5(3)
_computing_cell_refinement 'Bruker SAINT'
_computing_data_collection 'Bruker APEX2'
_computing_data_reduction 'Bruker SAINT'
_computing_molecular_graphics 'Bruker SHELXTL'
_computing_publication_material 'Bruker SHELXTL'
_computing_structure_refinement 'SHELXL-2014 (Sheldrick 2014)'
_computing_structure_solution 'SHELXS-97 (Sheldrick 2008)'
_diffrn_ambient_temperature 400(2)
_diffrn_detector_area_resol_mean 10.42
_diffrn_measured_fraction_theta_full 0.996
_diffrn_measured_fraction_theta_max 0.993
_diffrn_measurement_device_type 'Bruker D8 with PHOTON 100 detector'
_diffrn_measurement_method '\f and \w shutterless scans'
_diffrn_radiation_type synchrotron
_diffrn_radiation_wavelength 0.7749
_diffrn_reflns_av_R_equivalents 0.0821
_diffrn_reflns_av_unetI/netI 0.1173
_diffrn_reflns_Laue_measured_fraction_full 0.996
_diffrn_reflns_Laue_measured_fraction_max 0.993
_diffrn_reflns_limit_h_max 12
_diffrn_reflns_limit_h_min -12
_diffrn_reflns_limit_k_max 14
_diffrn_reflns_limit_k_min -14
_diffrn_reflns_limit_l_max 16
_diffrn_reflns_limit_l_min -16
_diffrn_reflns_number 12300
_diffrn_reflns_point_group_measured_fraction_full 0.996
_diffrn_reflns_point_group_measured_fraction_max 0.993
_diffrn_reflns_theta_full 27.706
_diffrn_reflns_theta_max 29.919
_diffrn_reflns_theta_min 2.247
_diffrn_source 'Advanced Ligth Source, station 11.3.1'
_exptl_absorpt_coefficient_mu 3.133
_exptl_absorpt_correction_T_max 0.7459
_exptl_absorpt_correction_T_min 0.5578
_exptl_absorpt_correction_type multi-scan
_exptl_absorpt_process_details 'sadabs (G.M. Sheldrick)'
_exptl_crystal_colour green
_exptl_crystal_density_diffrn 2.027
_exptl_crystal_description rod
_exptl_crystal_F_000 748
_exptl_crystal_size_max 0.076
_exptl_crystal_size_mid 0.018
_exptl_crystal_size_min 0.009
_refine_diff_density_max 0.681
_refine_diff_density_min -0.988
_refine_diff_density_rms 0.147
_refine_ls_extinction_method none
_refine_ls_goodness_of_fit_ref 0.994
_refine_ls_hydrogen_treatment mixed
_refine_ls_matrix_type full
_refine_ls_number_parameters 369
_refine_ls_number_reflns 5431
_refine_ls_number_restraints 6
_refine_ls_restrained_S_all 0.994
_refine_ls_R_factor_all 0.1018
_refine_ls_R_factor_gt 0.0534
_refine_ls_shift/su_max 0.000
_refine_ls_shift/su_mean 0.000
_refine_ls_structure_factor_coef Fsqd
_refine_ls_weighting_details 'w=1/[\s^2^(Fo^2^)+(0.0258P)^2^] where P=(Fo^2^+2Fc^2^)/3'
_refine_ls_weighting_scheme calc
_refine_ls_wR_factor_gt 0.0990
_refine_ls_wR_factor_ref 0.1134
_reflns_Friedel_coverage 0.000
_reflns_number_gt 3447
_reflns_number_total 5431
_reflns_threshold_expression 'I > 2\s(I)'
_cod_data_source_file c7ta05910h2.cif
_cod_data_source_block shelx_CCDC1
_cod_original_cell_volume 1223.6(3)
_cod_original_formula_sum 'C16.30 H11 Na Ni3 O17.30 S2'
_cod_database_code 7236636
_shelx_shelxl_version_number 2014/7
_shelx_space_group_comment
;
The symmetry employed for this shelxl refinement is uniquely defined
by the following loop, which should always be used as a source of
symmetry information in preference to the above space-group names.
They are only intended as comments.
;

loop_
_space_group_symop_operation_xyz
'x, y, z'
'-x, -y, -z'

loop_
_atom_site_label
_atom_site_type_symbol
_atom_site_fract_x
_atom_site_fract_y
_atom_site_fract_z
_atom_site_U_iso_or_equiv
_atom_site_adp_type
_atom_site_occupancy
_atom_site_site_symmetry_order
_atom_site_calc_flag
_atom_site_refinement_flags_posn
_atom_site_refinement_flags_adp
C1G C 0.306(3) 0.583(3) 0.393(2) 0.060(10) Uiso 0.31(2) 1 d . .
C1 C 0.1801(6) 0.5379(5) -0.0036(4) 0.0194(11) Uani 1 1 d . .
C2 C 0.1977(6) -0.3315(5) 0.0546(5) 0.0205(12) Uani 1 1 d . .
H2 H 0.2268 -0.3015 0.1305 0.025 Uiso 1 1 calc R U
C3 C 0.1716(5) -0.2450(5) -0.0008(4) 0.0187(11) Uani 1 1 d . .
C4 C 0.1318(6) -0.2911(5) -0.1144(5) 0.0227(12) Uani 1 1 d . .
H4 H 0.1132 -0.2347 -0.1522 0.027 Uiso 1 1 calc R U
C5 C 0.1197(6) -0.4188(5) -0.1715(4) 0.0184(11) Uani 1 1 d . .
C6 C 0.1400(5) -0.5063(5) -0.1169(4) 0.0203(12) Uani 1 1 d . .
H6 H 0.1269 -0.5943 -0.1558 0.024 Uiso 1 1 calc R U
C7 C 0.1928(6) 0.4373(5) 0.0554(5) 0.0204(12) Uani 1 1 d . .
C8 C 0.1814(6) -0.1051(5) 0.0577(4) 0.0188(11) Uani 1 1 d . .
C9 C 0.5881(6) 0.5959(5) 0.2702(5) 0.0224(12) Uani 1 1 d . .
C10 C 0.3865(6) 0.3843(6) 0.6173(4) 0.0250(13) Uani 1 1 d . .
H10 H 0.4194 0.4581 0.5882 0.030 Uiso 1 1 calc R U
C11 C 0.3133(6) 0.2568(5) 0.5475(5) 0.0222(12) Uani 1 1 d . .
C12 C 0.2645(6) 0.1469(5) 0.5913(5) 0.0237(13) Uani 1 1 d . .
H12 H 0.2197 0.0597 0.5446 0.028 Uiso 1 1 calc R U
C13 C 0.2828(6) 0.1677(5) -0.2966(4) 0.0233(12) Uani 1 1 d . .
C14 C 0.6419(6) 0.7036(6) 0.2263(5) 0.0247(13) Uani 1 1 d . .
H14 H 0.6281 0.6906 0.1503 0.030 Uiso 1 1 calc R U
C15 C 0.5055(6) 0.4560(5) 0.1980(5) 0.0222(12) Uani 1 1 d . .
C16 C 0.2863(6) 0.2427(6) 0.4266(4) 0.0203(12) Uani 1 1 d . .
O2 O 0.2211(4) 0.4769(4) 0.1592(3) 0.0271(9) Uani 1 1 d . .
O1 O 0.1667(4) 0.3202(4) -0.0049(3) 0.0249(9) Uani 1 1 d . .
O1W O 0.3562(4) 0.1783(4) 0.0330(3) 0.0214(8) Uani 1 1 d D .
O3 O 0.0962(4) -0.0612(3) 0.0125(3) 0.0194(8) Uani 1 1 d . .
O4 O 0.2750(4) -0.0379(4) 0.1383(3) 0.0263(9) Uani 1 1 d . .
O3W O 0.5532(4) 0.1756(4) 0.2201(4) 0.0394(12) Uani 1 1 d D .
O5 O 0.4218(4) 0.3735(3) 0.2470(3) 0.0203(8) Uani 1 1 d . .
O6 O 0.5191(4) 0.4270(4) 0.0996(3) 0.0328(10) Uani 1 1 d . .
O7 O 0.3236(5) 0.1623(4) 0.3593(3) 0.0283(9) Uani 1 1 d . .
O8 O 0.2280(4) 0.3212(4) 0.4058(3) 0.0295(10) Uani 1 1 d . .
O9 O 0.1141(4) 0.0650(4) -0.1637(3) 0.0260(9) Uani 1 1 d . .
O10 O 0.3388(5) 0.0255(4) -0.1776(3) 0.0330(10) Uani 1 1 d . .
O11 O -0.1386(5) 0.0873(4) 0.3272(3) 0.0423(12) Uani 1 1 d . .
O12 O 0.0452(5) 0.4177(5) 0.3328(3) 0.0385(11) Uani 1 1 d . .
O13 O 0.0258(5) 0.3899(4) 0.6447(3) 0.0420(12) Uani 1 1 d . .
O14 O 0.1975(5) -0.3935(5) -0.3620(4) 0.0458(12) Uani 1 1 d . .
O15 O 0.1498(4) 0.1862(3) 0.1741(3) 0.0201(8) Uani 1 1 d . .
H15 H 0.0696 0.1239 0.2014 0.024 Uiso 1 1 calc R U
Na1 Na -0.0195(3) 0.2865(3) 0.4580(2) 0.0444(7) Uani 1 1 d . .
S1 S 0.21413(16) 0.03166(14) -0.23806(11) 0.0243(3) Uani 1 1 d . .
S2 S 0.07209(16) -0.46632(15) -0.31537(12) 0.0254(3) Uani 1 1 d . .
Ni1 Ni 0.13209(7) 0.13732(7) 0.01033(6) 0.01752(17) Uani 1 1 d . .
Ni2 Ni 0.34471(8) 0.16386(7) 0.20066(6) 0.01917(17) Uani 1 1 d . .
Ni3 Ni 0.21535(8) 0.37564(7) 0.26816(6) 0.02091(18) Uani 1 1 d . .
H1WA H 0.384(6) 0.132(4) -0.026(3) 0.031 Uiso 1 1 d D U
H1WB H 0.410(5) 0.2669(14) 0.047(4) 0.031 Uiso 1 1 d D U
H3WA H 0.620(4) 0.249(3) 0.267(4) 0.031 Uiso 1 1 d D U
H3WB H 0.577(5) 0.103(3) 0.214(5) 0.031 Uiso 1 1 d D U

loop_
_atom_site_aniso_label
_atom_site_aniso_U_11
_atom_site_aniso_U_22
_atom_site_aniso_U_33
_atom_site_aniso_U_23
_atom_site_aniso_U_13
_atom_site_aniso_U_12
C1 0.021(3) 0.018(3) 0.023(3) 0.010(2) 0.001(2) 0.009(2)
C2 0.021(3) 0.019(3) 0.021(3) 0.005(2) 0.001(2) 0.006(2)
C3 0.020(3) 0.013(3) 0.021(3) 0.003(2) 0.000(2) 0.005(2)
C4 0.030(3) 0.015(3) 0.021(3) 0.006(2) -0.001(2) 0.006(2)
C5 0.023(3) 0.017(3) 0.010(3) -0.001(2) 0.001(2) 0.005(2)
C6 0.019(3) 0.018(3) 0.020(3) -0.001(2) -0.001(2) 0.007(2)
C7 0.023(3) 0.018(3) 0.022(3) 0.010(2) 0.003(2) 0.007(2)
C8 0.024(3) 0.011(3) 0.019(3) 0.003(2) 0.000(2) 0.005(2)
C9 0.025(3) 0.015(3) 0.022(3) 0.003(2) 0.004(2) 0.003(2)
C10 0.034(3) 0.021(3) 0.018(3) 0.012(2) 0.007(3) 0.005(2)
C11 0.025(3) 0.020(3) 0.025(3) 0.012(2) -0.001(2) 0.009(2)
C12 0.031(3) 0.013(3) 0.023(3) 0.006(2) 0.004(2) 0.003(2)
C13 0.030(3) 0.022(3) 0.017(3) 0.011(2) 0.002(2) 0.006(2)
C14 0.031(3) 0.025(3) 0.016(3) 0.007(2) 0.003(2) 0.008(2)
C15 0.021(3) 0.023(3) 0.025(3) 0.011(2) 0.003(2) 0.008(2)
C16 0.021(3) 0.024(3) 0.016(3) 0.012(2) 0.003(2) 0.005(2)
O2 0.039(2) 0.022(2) 0.020(2) 0.0052(17) -0.0024(18) 0.0113(17)
O1 0.038(2) 0.0139(19) 0.023(2) 0.0056(17) 0.0005(18) 0.0100(16)
O1W 0.025(2) 0.0154(19) 0.021(2) 0.0031(16) 0.0018(17) 0.0051(15)
O3 0.026(2) 0.0103(18) 0.022(2) 0.0026(15) -0.0006(16) 0.0081(15)
O4 0.036(2) 0.020(2) 0.019(2) -0.0007(17) -0.0104(18) 0.0111(17)
O3W 0.025(2) 0.030(2) 0.058(3) 0.000(2) -0.010(2) 0.0134(19)
O5 0.0228(19) 0.0169(19) 0.022(2) 0.0065(16) 0.0059(16) 0.0076(15)
O6 0.039(2) 0.025(2) 0.020(2) 0.0011(18) 0.0067(19) -0.0007(18)
O7 0.046(3) 0.024(2) 0.018(2) 0.0039(17) 0.0021(19) 0.0191(19)
O8 0.040(2) 0.036(2) 0.021(2) 0.0108(19) 0.0022(19) 0.022(2)
O9 0.029(2) 0.029(2) 0.022(2) 0.0110(18) 0.0098(17) 0.0105(17)
O10 0.046(3) 0.034(2) 0.029(2) 0.011(2) 0.007(2) 0.024(2)
O11 0.066(3) 0.019(2) 0.027(2) 0.0028(19) 0.002(2) -0.001(2)
O12 0.044(3) 0.059(3) 0.027(2) 0.010(2) 0.003(2) 0.037(2)
O13 0.071(3) 0.024(2) 0.024(2) -0.0005(19) -0.007(2) 0.015(2)
O14 0.040(3) 0.059(3) 0.030(3) 0.013(2) 0.010(2) 0.009(2)
O15 0.0230(19) 0.0182(19) 0.023(2) 0.0068(16) 0.0046(16) 0.0111(15)
Na1 0.0643(18) 0.0359(15) 0.0237(14) 0.0030(12) 0.0055(13) 0.0112(13)
S1 0.0368(8) 0.0146(7) 0.0172(7) 0.0031(5) 0.0033(6) 0.0053(6)
S2 0.0336(8) 0.0270(8) 0.0174(7) 0.0034(6) 0.0017(6) 0.0152(6)
Ni1 0.0219(4) 0.0130(3) 0.0158(4) 0.0037(3) -0.0014(3) 0.0047(3)
Ni2 0.0232(4) 0.0155(4) 0.0166(4) 0.0019(3) -0.0011(3) 0.0066(3)
Ni3 0.0278(4) 0.0188(4) 0.0179(4) 0.0067(3) 0.0022(3) 0.0098(3)

loop_
_atom_type_symbol
_atom_type_description
_atom_type_scat_dispersion_real
_atom_type_scat_dispersion_imag
_atom_type_scat_source
C C 0.0040 0.0020 'Calculated using XDISP in WinGX (Farrugia, 1999)'
H H 0.0000 0.0000 'Calculated using XDISP in WinGX (Farrugia, 1999)'
O O 0.0130 0.0070 'Calculated using XDISP in WinGX (Farrugia, 1999)'
Na Na 0.0430 0.0300 'Calculated using XDISP in WinGX (Farrugia, 1999)'
S S 0.1430 0.1470 'Calculated using XDISP in WinGX (Farrugia, 1999)'
Ni Ni 0.3220 1.3010 'Calculated using XDISP in WinGX (Farrugia, 1999)'

loop_
_geom_angle_atom_site_label_1
_geom_angle_atom_site_label_2
_geom_angle_atom_site_label_3
_geom_angle
_geom_angle_site_symmetry_1
_geom_angle_site_symmetry_3
C6 C1 C2 120.3(5) 1_565 1_565
C6 C1 C7 118.3(5) 1_565 .
C2 C1 C7 121.2(5) 1_565 .
C1 C2 C3 120.0(5) 1_545 .
C1 C2 H2 120.0 1_545 .
C3 C2 H2 120.0 . .
C4 C3 C2 118.8(5) . .
C4 C3 C8 118.4(5) . .
C2 C3 C8 122.7(5) . .
C5 C4 C3 120.7(5) . .
C5 C4 H4 119.7 . .
C3 C4 H4 119.7 . .
C4 C5 C6 120.8(5) . .
C4 C5 S2 117.1(4) . .
C6 C5 S2 122.0(4) . .
C5 C6 C1 119.3(5) . 1_545
C5 C6 H6 120.3 . .
C1 C6 H6 120.3 1_545 .
O1 C7 O2 126.7(5) . .
O1 C7 C1 115.7(5) . .
O2 C7 C1 117.5(5) . .
O4 C8 O3 125.0(5) . .
O4 C8 C3 119.2(5) . .
O3 C8 C3 115.5(4) . .
C14 C9 C10 119.8(5) . 2_666
C14 C9 C15 121.3(5) . .
C10 C9 C15 118.9(5) 2_666 .
C11 C10 C9 120.8(5) . 2_666
C11 C10 H10 119.6 . .
C9 C10 H10 119.6 2_666 .
C10 C11 C12 119.4(5) . .
C10 C11 C16 118.2(5) . .
C12 C11 C16 122.4(5) . .
C13 C12 C11 119.6(5) 1_556 .
C13 C12 H12 120.2 1_556 .
C11 C12 H12 120.2 . .
C12 C13 C14 120.9(5) 1_554 2_665
C12 C13 S1 120.8(4) 1_554 .
C14 C13 S1 118.4(4) 2_665 .
C9 C14 C13 119.4(5) . 2_665
C9 C14 H14 120.3 . .
C13 C14 H14 120.3 2_665 .
O6 C15 O5 124.7(5) . .
O6 C15 C9 120.1(5) . .
O5 C15 C9 115.2(5) . .
O7 C16 O8 126.8(5) . .
O7 C16 C11 119.7(5) . .
O8 C16 C11 113.5(5) . .
C7 O2 Ni3 130.8(4) . .
C7 O1 Ni1 139.0(4) . .
Ni1 O1W Ni2 90.75(14) . .
Ni1 O1W H1WA 111(4) . .
Ni2 O1W H1WA 132(4) . .
Ni1 O1W H1WB 113(4) . .
Ni2 O1W H1WB 99(3) . .
H1WA O1W H1WB 109(2) . .
C8 O3 Ni1 128.0(3) . 2
C8 O3 Ni1 128.5(3) . .
Ni1 O3 Ni1 98.25(15) 2 .
C8 O4 Ni2 125.1(3) . .
Ni2 O3W H3WA 119(3) . .
Ni2 O3W H3WB 123(3) . .
H3WA O3W H3WB 111(2) . .
C15 O5 Ni3 118.6(3) . .
C15 O5 Ni2 128.5(3) . .
Ni3 O5 Ni2 92.53(14) . .
C16 O7 Ni2 124.6(4) . .
C16 O8 Ni3 129.2(4) . .
C16 O8 Na1 116.5(3) . .
Ni3 O8 Na1 101.22(17) . .
S1 O9 Ni1 132.9(2) . .
S1 O11 Na1 175.0(3) 2 .
S2 O12 Ni3 145.2(3) 2 .
S2 O12 Na1 108.4(2) 2 .
Ni3 O12 Na1 103.80(19) . .
S2 O13 Na1 120.2(3) 1_566 .
S2 O14 Na1 88.5(2) . 2
Ni1 O15 Ni3 123.20(18) . .
Ni1 O15 Ni2 97.11(15) . .
Ni3 O15 Ni2 95.75(15) . .
Ni1 O15 H15 112.6 . .
Ni3 O15 H15 112.6 . .
Ni2 O15 H15 112.6 . .
O11 Na1 O13 144.04(19) . .
O11 Na1 O12 95.48(18) . .
O13 Na1 O12 119.88(19) . .
O11 Na1 O8 96.88(18) . .
O13 Na1 O8 102.90(18) . .
O12 Na1 O8 66.34(15) . .
O11 Na1 O14 87.34(18) . 2
O13 Na1 O14 107.74(18) . 2
O12 Na1 O14 53.39(15) . 2
O8 Na1 O14 119.69(16) . 2
O11 Na1 S2 94.85(14) . 2
O13 Na1 S2 113.70(15) . 2
O12 Na1 S2 26.31(11) . 2
O8 Na1 S2 92.56(12) . 2
O14 Na1 S2 27.44(9) 2 2
O11 Na1 S2 163.05(16) . 1_566
O13 Na1 S2 22.29(11) . 1_566
O12 Na1 S2 97.86(14) . 1_566
O8 Na1 S2 98.02(13) . 1_566
O14 Na1 S2 92.25(13) 2 1_566
S2 Na1 S2 92.51(8) 2 1_566
O11 Na1 Ni3 87.04(13) . .
O13 Na1 Ni3 125.35(15) . .
O12 Na1 Ni3 34.86(11) . .
O8 Na1 Ni3 34.29(9) . .
O14 Na1 Ni3 86.56(11) 2 .
S2 Na1 Ni3 60.72(6) 2 .
S2 Na1 Ni3 109.86(8) 1_566 .
O11 S1 O10 113.8(3) 2 .
O11 S1 O9 111.5(3) 2 .
O10 S1 O9 111.3(2) . .
O11 S1 C13 107.1(3) 2 .
O10 S1 C13 107.0(3) . .
O9 S1 C13 105.7(3) . .
O13 S2 O14 113.8(3) 1_544 .
O13 S2 O12 112.7(3) 1_544 2
O14 S2 O12 108.3(3) . 2
O13 S2 C5 108.5(3) 1_544 .
O14 S2 C5 107.7(3) . .
O12 S2 C5 105.3(3) 2 .
O13 S2 Na1 123.08(19) 1_544 2
O14 S2 Na1 64.0(2) . 2
O12 S2 Na1 45.28(19) 2 2
C5 S2 Na1 126.81(19) . 2
O13 S2 Na1 37.53(18) 1_544 1_544
O14 S2 Na1 88.9(2) . 1_544
O12 S2 Na1 97.20(19) 2 1_544
C5 S2 Na1 145.56(19) . 1_544
Na1 S2 Na1 87.49(8) 2 1_544
O1 Ni1 O15 96.81(15) . .
O1 Ni1 O3 98.43(15) . 2
O15 Ni1 O3 94.85(14) . 2
O1 Ni1 O1W 91.77(15) . .
O15 Ni1 O1W 84.98(15) . .
O3 Ni1 O1W 169.73(14) 2 .
O1 Ni1 O3 175.30(15) . .
O15 Ni1 O3 87.85(14) . .
O3 Ni1 O3 81.75(15) 2 .
O1W Ni1 O3 87.98(14) . .
O1 Ni1 O9 89.21(15) . .
O15 Ni1 O9 173.85(15) . .
O3 Ni1 O9 85.46(14) 2 .
O1W Ni1 O9 93.62(15) . .
O3 Ni1 O9 86.12(15) . .
O4 Ni2 O3W 90.52(17) . .
O4 Ni2 O7 95.99(16) . .
O3W Ni2 O7 91.42(19) . .
O4 Ni2 O15 98.34(15) . .
O3W Ni2 O15 169.15(17) . .
O7 Ni2 O15 93.85(15) . .
O4 Ni2 O5 173.46(15) . .
O3W Ni2 O5 88.70(16) . .
O7 Ni2 O5 90.53(15) . .
O15 Ni2 O5 81.79(14) . .
O4 Ni2 O1W 87.57(15) . .
O3W Ni2 O1W 92.60(18) . .
O7 Ni2 O1W 174.61(15) . .
O15 Ni2 O1W 81.59(14) . .
O5 Ni2 O1W 85.98(14) . .
O4 Ni2 Ni3 138.25(12) . .
O3W Ni2 Ni3 130.91(13) . .
O7 Ni2 Ni3 80.29(11) . .
O15 Ni2 Ni3 41.32(10) . .
O5 Ni2 Ni3 43.64(10) . .
O1W Ni2 Ni3 94.35(10) . .
O2 Ni3 O8 164.97(17) . .
O2 Ni3 O15 102.49(15) . .
O8 Ni3 O15 92.54(16) . .
O2 Ni3 O12 92.64(17) . .
O8 Ni3 O12 82.08(17) . .
O15 Ni3 O12 111.23(17) . .
O2 Ni3 O5 92.76(16) . .
O8 Ni3 O5 88.56(16) . .
O15 Ni3 O5 83.49(14) . .
O12 Ni3 O5 162.77(16) . .
O2 Ni3 C1G 84.6(7) . .
O8 Ni3 C1G 80.4(7) . .
O15 Ni3 C1G 172.1(7) . .
O12 Ni3 C1G 71.5(7) . .
O5 Ni3 C1G 92.7(7) . .
O2 Ni3 Ni2 113.23(12) . .
O8 Ni3 Ni2 77.71(12) . .
O15 Ni3 Ni2 42.93(10) . .
O12 Ni3 Ni2 145.32(14) . .
O5 Ni3 Ni2 43.83(10) . .
C1G Ni3 Ni2 131.0(7) . .
O2 Ni3 Na1 133.58(13) . .
O8 Ni3 Na1 44.49(13) . .
O15 Ni3 Na1 92.60(11) . .
O12 Ni3 Na1 41.35(13) . .
O5 Ni3 Na1 132.80(11) . .
C1G Ni3 Na1 84.9(7) . .
Ni2 Ni3 Na1 107.67(5) . .

loop_
_geom_bond_atom_site_label_1
_geom_bond_atom_site_label_2
_geom_bond_distance
_geom_bond_site_symmetry_2
C1G Ni3 2.27(3) .
C1 C6 1.384(7) 1_565
C1 C2 1.387(7) 1_565
C1 C7 1.512(7) .
C2 C1 1.387(7) 1_545
C2 C3 1.394(7) .
C2 H2 0.9300 .
C3 C4 1.386(7) .
C3 C8 1.499(7) .
C4 C5 1.370(7) .
C4 H4 0.9300 .
C5 C6 1.375(7) .
C5 S2 1.755(5) .
C6 C1 1.384(7) 1_545
C6 H6 0.9300 .
C7 O1 1.253(6) .
C7 O2 1.259(6) .
C8 O4 1.231(6) .
C8 O3 1.286(6) .
C9 C14 1.373(7) .
C9 C10 1.380(7) 2_666
C9 C15 1.494(7) .
C10 C11 1.376(7) .
C10 C9 1.380(7) 2_666
C10 H10 0.9300 .
C11 C12 1.389(7) .
C11 C16 1.496(7) .
C12 C13 1.368(7) 1_556
C12 H12 0.9300 .
C13 C12 1.368(7) 1_554
C13 C14 1.390(7) 2_665
C13 S1 1.760(5) .
C14 C13 1.390(7) 2_665
C14 H14 0.9300 .
C15 O6 1.224(6) .
C15 O5 1.288(6) .
C16 O7 1.229(6) .
C16 O8 1.263(6) .
O2 Ni3 1.959(4) .
O1 Ni1 1.976(4) .
O1W Ni1 2.085(4) .
O1W Ni2 2.159(4) .
O1W H1WA 0.899(10) .
O1W H1WB 0.898(10) .
O3 Ni1 2.084(4) 2
O3 Ni1 2.090(3) .
O4 Ni2 2.008(4) .
O3W Ni2 2.013(4) .
O3W H3WA 0.893(10) .
O3W H3WB 0.897(10) .
O5 Ni3 2.065(4) .
O5 Ni2 2.072(4) .
O7 Ni2 2.018(4) .
O8 Ni3 1.982(4) .
O8 Na1 2.465(5) .
O9 S1 1.456(4) .
O9 Ni1 2.116(4) .
O10 S1 1.455(4) .
O11 S1 1.434(4) 2
O11 Na1 2.273(5) .
O12 S2 1.464(4) 2
O12 Ni3 2.030(4) .
O12 Na1 2.347(5) .
O13 S2 1.429(4) 1_566
O13 Na1 2.295(5) .
O14 S2 1.445(4) .
O14 Na1 2.818(6) 2
O15 Ni1 1.983(4) .
O15 Ni3 1.984(3) .
O15 Ni2 2.046(4) .
O15 H15 0.9800 .
Na1 O14 2.818(6) 2
Na1 S2 3.134(3) 2
Na1 S2 3.257(3) 1_566
Na1 Ni3 3.450(3) .
S1 O11 1.434(4) 2
S2 O13 1.429(4) 1_544
S2 O12 1.464(4) 2
S2 Na1 3.134(3) 2
S2 Na1 3.257(3) 1_544
Ni1 O3 2.084(4) 2
Ni2 Ni3 2.9894(11) .
